data_7156508
loop_
_publ_author_name
'Sun, Qi'
'Li, Xin'
'Lin, Qiuhan'
'Lu, Ming'

_publ_section_title
;
 Tetracyclic pyrazine-fused furazans as insensitive energetic materials:
 syntheses, structures, and properties.
;
_journal_issue 43
_journal_name_full 'Organic &amp; biomolecular chemistry'
_journal_page_first 8034
_journal_page_last 8037
_journal_paper_doi 10.1039/c8ob02155d
_journal_volume 16
_journal_year 2018
_chemical_formula_moiety 'C4 H2 N4 O3, 0.67(H2 O)'
_chemical_formula_sum 'C4 H3.33 N4 O3.67'
_chemical_formula_weight 166.11
_space_group_crystal_system monoclinic
_space_group_IT_number 14
_space_group_name_Hall '-P 2ybc'
_space_group_name_H-M_alt 'P 1 21/c 1'
_symmetry_space_group_name_Hall '-P 2ybc'
_symmetry_space_group_name_H-M 'P 1 21/c 1'
_atom_sites_solution_hydrogens difmap
_audit_creation_method SHELXL-2014/7
_audit_update_record
;
2018-08-30 deposited with the CCDC.
2018-10-11 downloaded from the CCDC.
;
_cell_angle_alpha 90
_cell_angle_beta 111.922(2)
_cell_angle_gamma 90
_cell_formula_units_Z 12
_cell_length_a 19.2788(12)
_cell_length_b 5.4732(4)
_cell_length_c 19.4681(13)
_cell_measurement_reflns_used 2632
_cell_measurement_temperature 173(2)
_cell_measurement_theta_max 25.31
_cell_measurement_theta_min 3.42
_cell_volume 1905.7(2)
_computing_structure_refinement 'SHELXL-2014/7 (Sheldrick, 2014)'
_diffrn_ambient_temperature 173(2)
_diffrn_measured_fraction_theta_full 0.995
_diffrn_measured_fraction_theta_max 0.995
_diffrn_measurement_device_type 'PHOTON 100 CMOS detector'
_diffrn_measurement_method 'omega scan'
_diffrn_radiation_type MoK\a
_diffrn_radiation_wavelength 0.71073
_diffrn_reflns_av_R_equivalents 0.0607
_diffrn_reflns_av_unetI/netI 0.0568
_diffrn_reflns_Laue_measured_fraction_full 0.995
_diffrn_reflns_Laue_measured_fraction_max 0.995
_diffrn_reflns_limit_h_max 22
_diffrn_reflns_limit_h_min -23
_diffrn_reflns_limit_k_max 6
_diffrn_reflns_limit_k_min -5
_diffrn_reflns_limit_l_max 23
_diffrn_reflns_limit_l_min -23
_diffrn_reflns_number 10735
_diffrn_reflns_point_group_measured_fraction_full 0.995
_diffrn_reflns_point_group_measured_fraction_max 0.995
_diffrn_reflns_theta_full 25.242
_diffrn_reflns_theta_max 25.375
_diffrn_reflns_theta_min 3.318
_diffrn_source 'fine-focus sealed tube'
_exptl_absorpt_coefficient_mu 0.155
_exptl_absorpt_correction_T_max 0.7452
_exptl_absorpt_correction_T_min 0.6919
_exptl_absorpt_correction_type multi-scan
_exptl_absorpt_process_details 'SADABS (Bruker, 2014)'
_exptl_crystal_density_diffrn 1.737
_exptl_crystal_description sheet
_exptl_crystal_F_000 1016
_exptl_crystal_size_max 0.270
_exptl_crystal_size_mid 0.160
_exptl_crystal_size_min 0.040
_refine_diff_density_max 0.282
_refine_diff_density_min -0.269
_refine_diff_density_rms 0.058
_refine_ls_extinction_method none
_refine_ls_goodness_of_fit_ref 1.054
_refine_ls_hydrogen_treatment refxyz
_refine_ls_matrix_type full
_refine_ls_number_parameters 364
_refine_ls_number_reflns 3483
_refine_ls_number_restraints 30
_refine_ls_restrained_S_all 1.051
_refine_ls_R_factor_all 0.0869
_refine_ls_R_factor_gt 0.0468
_refine_ls_shift/su_max 0.001
_refine_ls_shift/su_mean 0.000
_refine_ls_structure_factor_coef Fsqd
_refine_ls_weighting_details 'w=1/[\s^2^(Fo^2^)+(0.0368P)^2^+0.6625P] where P=(Fo^2^+2Fc^2^)/3'
_refine_ls_weighting_scheme calc
_refine_ls_wR_factor_gt 0.0862
_refine_ls_wR_factor_ref 0.0985
_reflns_Friedel_coverage 0.000
_reflns_number_gt 2354
_reflns_number_total 3483
_reflns_threshold_expression 'I > 2\s(I)'
_cod_data_source_file c8ob02155d2.cif
_cod_data_source_block 1_CCDC2
_cod_depositor_comments 'Adding full bibliography for 7156506--7156508.cif.'
_cod_database_code 7156508
_shelx_shelxl_version_number 2014/7
_shelx_space_group_comment
;
The symmetry employed for this shelxl refinement is uniquely defined
by the following loop, which should always be used as a source of
symmetry information in preference to the above space-group names.
They are only intended as comments.
;
_shelx_estimated_absorpt_t_min 0.959
_shelx_estimated_absorpt_t_max 0.994

loop_
_space_group_symop_operation_xyz
'x, y, z'
'-x, y+1/2, -z+1/2'
'-x, -y, -z'
'x, -y-1/2, z-1/2'

loop_
_atom_site_label
_atom_site_type_symbol
_atom_site_fract_x
_atom_site_fract_y
_atom_site_fract_z
_atom_site_U_iso_or_equiv
_atom_site_adp_type
_atom_site_occupancy
_atom_site_site_symmetry_order
_atom_site_calc_flag
_atom_site_refinement_flags_posn
_atom_site_refinement_flags_adp
_atom_site_refinement_flags_occupancy
_atom_site_disorder_assembly
_atom_site_disorder_group
C1A C 0.53539(13) 0.2556(5) 0.88015(13) 0.0185(6) Uani 1 1 d . . . . .
C2A C 0.47517(14) 0.3620(5) 0.82169(13) 0.0190(6) Uani 1 1 d . . . . .
C3A C 0.39180(13) 0.0553(5) 0.82771(13) 0.0193(6) Uani 1 1 d . . . . .
C4A C 0.45692(13) -0.0601(5) 0.89198(13) 0.0179(6) Uani 1 1 d . . . . .
C1B C 0.20159(13) 0.6000(5) 0.95392(13) 0.0191(6) Uani 1 1 d . . . . .
C2B C 0.24632(13) 0.6992(5) 0.91732(13) 0.0169(6) Uani 1 1 d . . . . .
C3B C 0.33267(13) 0.3740(5) 0.95924(13) 0.0183(6) Uani 1 1 d . . . . .
C4B C 0.28571(13) 0.2742(5) 1.00211(13) 0.0179(6) Uani 1 1 d . . . . .
C1C C 0.13408(14) 0.2742(5) 0.23080(14) 0.0227(6) Uani 1 1 d . . . . .
C2C C 0.05727(14) 0.2401(5) 0.18973(14) 0.0219(6) Uani 1 1 d . . . . .
C3C C 0.05464(14) 0.5797(5) 0.11355(14) 0.0215(6) Uani 1 1 d . . . . .
C4C C 0.13893(14) 0.6126(5) 0.15846(14) 0.0233(6) Uani 1 1 d . . . . .
N1A N 0.49667(12) 0.5548(4) 0.79696(12) 0.0286(6) Uani 1 1 d . . . . .
N2A N 0.59584(12) 0.3816(4) 0.89349(12) 0.0274(6) Uani 1 1 d . . . . .
N3A N 0.40460(11) 0.2616(4) 0.79692(11) 0.0221(5) Uani 1 1 d D . . . .
H3AA H 0.3706(12) 0.333(5) 0.7610(12) 0.026 Uiso 1 1 d D U . . .
N4A N 0.52558(11) 0.0469(4) 0.91409(11) 0.0189(5) Uani 1 1 d D . . . .
H4AA H 0.5620(12) -0.019(5) 0.9495(11) 0.023 Uiso 1 1 d D U . . .
N1B N 0.21628(11) 0.8964(4) 0.88205(12) 0.0225(5) Uani 1 1 d . . . . .
N2B N 0.14224(11) 0.7337(4) 0.94114(12) 0.0247(5) Uani 1 1 d . . . . .
N3B N 0.31083(11) 0.5856(4) 0.92081(11) 0.0193(5) Uani 1 1 d D . . . .
H3BA H 0.3410(12) 0.656(4) 0.9034(13) 0.023 Uiso 1 1 d D U . . .
N4B N 0.22177(11) 0.3928(4) 0.99600(12) 0.0209(5) Uani 1 1 d D . . . .
H4BA H 0.1928(13) 0.328(5) 1.0150(13) 0.025 Uiso 1 1 d D U . . .
N1C N 0.03214(12) 0.0524(4) 0.21347(13) 0.0322(6) Uani 1 1 d . . . . .
N2C N 0.15878(13) 0.1066(4) 0.28144(13) 0.0356(6) Uani 1 1 d . . . . .
N3C N 0.01845(11) 0.3963(4) 0.13273(12) 0.0233(5) Uani 1 1 d D . . . .
H3CA H -0.0277(10) 0.364(5) 0.1081(13) 0.028 Uiso 1 1 d D U . . .
N4C N 0.17368(11) 0.4596(4) 0.21541(12) 0.0233(5) Uani 1 1 d D . . . .
H4CA H 0.2208(10) 0.477(5) 0.2414(13) 0.028 Uiso 1 1 d D U . . .
O4 O 0.11917(10) 0.1991(4) 0.04854(11) 0.0251(4) Uani 1 1 d D . . . .
H4A H 0.0749(11) 0.195(5) 0.0140(13) 0.043(9) Uiso 1 1 d D . . . .
H4B H 0.1235(18) 0.054(4) 0.0657(18) 0.068(13) Uiso 1 1 d D . . . .
O1A O 0.57300(10) 0.5720(4) 0.84139(10) 0.0338(5) Uani 1 1 d . . . . .
O2A O 0.33103(9) -0.0483(4) 0.80741(10) 0.0277(5) Uani 1 1 d . . . . .
O3A O 0.44541(9) -0.2454(3) 0.92071(10) 0.0246(4) Uani 1 1 d . . . . .
O1B O 0.15026(9) 0.9239(3) 0.89615(10) 0.0273(4) Uani 1 1 d . . . . .
O2B O 0.38725(9) 0.2582(3) 0.96174(9) 0.0247(4) Uani 1 1 d . . . . .
O3B O 0.30819(9) 0.0913(3) 1.03947(9) 0.0246(4) Uani 1 1 d . . . . .
O1C O 0.09501(11) -0.0360(4) 0.27127(11) 0.0407(5) Uani 1 1 d . . . . .
O2C O 0.02455(9) 0.7223(4) 0.06286(10) 0.0325(5) Uani 1 1 d . . . . .
O3C O 0.17114(10) 0.7782(4) 0.14077(11) 0.0378(5) Uani 1 1 d . . . . .
O5 O 0.2942(5) 0.076(2) 0.1773(4) 0.0371(19) Uani 0.76(3) 1 d D U P A 1
H5A H 0.300(3) 0.078(9) 0.1375(16) 0.045 Uiso 0.76(3) 1 d D U P A 1
H5B H 0.271(2) -0.053(6) 0.178(3) 0.045 Uiso 0.76(3) 1 d D U P A 1
O5' O 0.3145(14) -0.022(6) 0.1816(11) 0.041(4) Uani 0.24(3) 1 d D U P A 2
H5C H 0.315(8) -0.03(3) 0.140(3) 0.049 Uiso 0.24(3) 1 d D U P A 2
H5D H 0.271(3) -0.02(3) 0.178(8) 0.049 Uiso 0.24(3) 1 d D U P A 2

loop_
_atom_site_aniso_label
_atom_site_aniso_U_11
_atom_site_aniso_U_22
_atom_site_aniso_U_33
_atom_site_aniso_U_23
_atom_site_aniso_U_13
_atom_site_aniso_U_12
C1A 0.0205(13) 0.0193(14) 0.0166(13) -0.0034(12) 0.0079(11) -0.0007(12)
C2A 0.0232(13) 0.0217(15) 0.0145(13) -0.0024(11) 0.0098(11) 0.0001(12)
C3A 0.0179(13) 0.0276(16) 0.0145(13) -0.0022(12) 0.0087(11) 0.0026(12)
C4A 0.0152(12) 0.0207(15) 0.0191(13) -0.0035(12) 0.0079(11) 0.0017(11)
C1B 0.0156(12) 0.0217(15) 0.0186(13) -0.0059(12) 0.0047(11) -0.0041(12)
C2B 0.0150(12) 0.0186(14) 0.0132(13) -0.0041(11) 0.0007(10) -0.0034(11)
C3B 0.0163(13) 0.0224(15) 0.0130(13) -0.0048(11) 0.0019(10) -0.0016(11)
C4B 0.0161(12) 0.0210(15) 0.0142(12) -0.0036(12) 0.0027(10) -0.0026(11)
C1C 0.0248(13) 0.0212(15) 0.0192(14) 0.0022(12) 0.0049(12) 0.0005(12)
C2C 0.0215(13) 0.0232(15) 0.0215(14) 0.0016(13) 0.0086(11) 0.0004(12)
C3C 0.0211(13) 0.0213(15) 0.0183(14) 0.0018(13) 0.0027(11) 0.0012(12)
C4C 0.0239(14) 0.0232(15) 0.0195(14) 0.0011(12) 0.0044(12) -0.0017(12)
N1A 0.0335(13) 0.0275(14) 0.0259(13) 0.0023(11) 0.0124(11) -0.0020(11)
N2A 0.0297(13) 0.0263(14) 0.0243(13) 0.0013(11) 0.0080(11) -0.0080(11)
N3A 0.0214(12) 0.0284(14) 0.0140(11) 0.0055(10) 0.0039(9) 0.0069(10)
N4A 0.0145(11) 0.0185(12) 0.0209(12) 0.0021(10) 0.0036(9) 0.0004(9)
N1B 0.0166(11) 0.0247(13) 0.0251(12) -0.0005(10) 0.0064(9) 0.0004(10)
N2B 0.0195(11) 0.0243(13) 0.0289(12) 0.0016(11) 0.0075(10) 0.0007(10)
N3B 0.0161(11) 0.0227(12) 0.0217(12) 0.0025(10) 0.0102(9) -0.0015(10)
N4B 0.0173(11) 0.0233(13) 0.0250(12) 0.0034(10) 0.0111(10) -0.0015(10)
N1C 0.0284(13) 0.0324(15) 0.0339(14) 0.0101(12) 0.0092(11) -0.0018(11)
N2C 0.0347(14) 0.0294(15) 0.0345(14) 0.0095(12) 0.0035(12) -0.0049(12)
N3C 0.0129(10) 0.0273(13) 0.0263(13) 0.0023(11) 0.0032(10) -0.0026(10)
N4C 0.0164(11) 0.0246(13) 0.0219(12) 0.0037(10) -0.0010(10) -0.0023(10)
O4 0.0196(10) 0.0273(12) 0.0279(11) 0.0028(9) 0.0083(9) -0.0031(9)
O1A 0.0372(11) 0.0297(12) 0.0328(11) 0.0025(10) 0.0110(9) -0.0127(9)
O2A 0.0163(9) 0.0370(12) 0.0273(10) 0.0005(9) 0.0051(8) -0.0032(9)
O3A 0.0195(9) 0.0242(11) 0.0308(10) 0.0057(9) 0.0101(8) 0.0010(8)
O1B 0.0209(9) 0.0247(11) 0.0351(11) 0.0018(9) 0.0089(9) 0.0037(8)
O2B 0.0191(9) 0.0296(11) 0.0260(10) 0.0010(9) 0.0092(8) 0.0066(9)
O3B 0.0258(10) 0.0223(11) 0.0224(10) 0.0046(9) 0.0050(8) 0.0002(8)
O1C 0.0388(12) 0.0347(13) 0.0419(13) 0.0168(10) 0.0072(10) -0.0049(10)
O2C 0.0238(10) 0.0334(12) 0.0307(11) 0.0100(10) -0.0011(9) 0.0009(9)
O3C 0.0258(10) 0.0372(13) 0.0403(12) 0.0153(10) 0.0009(9) -0.0108(10)
O5 0.032(3) 0.054(4) 0.0243(18) -0.008(3) 0.009(2) -0.022(3)
O5' 0.038(8) 0.059(9) 0.028(5) -0.011(7) 0.015(6) -0.017(7)

loop_
_atom_type_symbol
_atom_type_description
_atom_type_scat_dispersion_real
_atom_type_scat_dispersion_imag
_atom_type_scat_source
C C 0.0033 0.0016 'International Tables Vol C Tables 4.2.6.8 and 6.1.1.4'
H H 0.0000 0.0000 'International Tables Vol C Tables 4.2.6.8 and 6.1.1.4'
N N 0.0061 0.0033 'International Tables Vol C Tables 4.2.6.8 and 6.1.1.4'
O O 0.0106 0.0060 'International Tables Vol C Tables 4.2.6.8 and 6.1.1.4'

loop_
_geom_angle_atom_site_label_1
_geom_angle_atom_site_label_2
_geom_angle_atom_site_label_3
_geom_angle
N2A C1A N4A 128.7(2)
N2A C1A C2A 110.5(2)
N4A C1A C2A 120.9(2)
N1A C2A N3A 127.5(2)
N1A C2A C1A 110.8(2)
N3A C2A C1A 121.7(2)
O2A C3A N3A 123.9(2)
O2A C3A C4A 117.6(2)
N3A C3A C4A 118.5(2)
O3A C4A N4A 122.4(2)
O3A C4A C3A 118.8(2)
N4A C4A C3A 118.8(2)
N2B C1B N4B 127.9(2)
N2B C1B C2B 110.2(2)
N4B C1B C2B 121.9(2)
N1B C2B N3B 128.6(2)
N1B C2B C1B 110.5(2)
N3B C2B C1B 120.9(2)
O2B C3B N3B 123.6(2)
O2B C3B C4B 117.9(2)
N3B C3B C4B 118.4(2)
O3B C4B N4B 123.6(2)
O3B C4B C3B 117.7(2)
N4B C4B C3B 118.7(2)
N2C C1C N4C 127.8(2)
N2C C1C C2C 110.3(2)
N4C C1C C2C 121.9(2)
N1C C2C N3C 128.1(2)
N1C C2C C1C 110.9(2)
N3C C2C C1C 121.0(2)
O2C C3C N3C 124.0(2)
O2C C3C C4C 117.7(2)
N3C C3C C4C 118.3(2)
O3C C4C N4C 123.0(2)
O3C C4C C3C 117.9(2)
N4C C4C C3C 119.2(2)
C2A N1A O1A 103.5(2)
C1A N2A O1A 103.5(2)
C3A N3A C2A 120.1(2)
C3A N3A H3AA 122.3(19)
C2A N3A H3AA 117.6(18)
C4A N4A C1A 120.0(2)
C4A N4A H4AA 118.7(18)
C1A N4A H4AA 121.3(18)
C2B N1B O1B 104.11(19)
C1B N2B O1B 104.00(19)
C3B N3B C2B 120.3(2)
C3B N3B H3BA 118.8(17)
C2B N3B H3BA 120.5(17)
C4B N4B C1B 119.7(2)
C4B N4B H4BA 118.8(18)
C1B N4B H4BA 121.2(18)
C2C N1C O1C 103.6(2)
C1C N2C O1C 103.4(2)
C3C N3C C2C 120.1(2)
C3C N3C H3CA 122.4(18)
C2C N3C H3CA 117.3(19)
C4C N4C C1C 119.5(2)
C4C N4C H4CA 120.1(19)
C1C N4C H4CA 120.3(18)
H4A O4 H4B 102(3)
N1A O1A N2A 111.65(18)
N2B O1B N1B 111.14(17)
N1C O1C N2C 111.79(18)
H5A O5 H5B 106(3)
H5C O5' H5D 108(4)

loop_
_geom_bond_atom_site_label_1
_geom_bond_atom_site_label_2
_geom_bond_distance
C1A N2A 1.295(3)
C1A N4A 1.368(3)
C1A C2A 1.413(3)
C2A N1A 1.291(3)
C2A N3A 1.377(3)
C3A O2A 1.227(3)
C3A N3A 1.344(3)
C3A C4A 1.539(3)
C4A O3A 1.218(3)
C4A N4A 1.362(3)
C1B N2B 1.301(3)
C1B N4B 1.368(3)
C1B C2B 1.416(3)
C2B N1B 1.294(3)
C2B N3B 1.369(3)
C3B O2B 1.214(3)
C3B N3B 1.358(3)
C3B C4B 1.543(3)
C4B O3B 1.218(3)
C4B N4B 1.358(3)
C1C N2C 1.300(3)
C1C N4C 1.368(3)
C1C C2C 1.408(3)
C2C N1C 1.293(3)
C2C N3C 1.379(3)
C3C O2C 1.222(3)
C3C N3C 1.352(3)
C3C C4C 1.542(3)
C4C O3C 1.219(3)
C4C N4C 1.351(3)
N1A O1A 1.404(3)
N2A O1A 1.405(3)
N3A H3AA 0.852(17)
N4A H4AA 0.858(16)
N1B O1B 1.407(3)
N2B O1B 1.406(3)
N3B H3BA 0.867(16)
N4B H4BA 0.854(17)
N1C O1C 1.397(3)
N2C O1C 1.407(3)
N3C H3CA 0.857(16)
N4C H4CA 0.865(17)
O4 H4A 0.867(17)
O4 H4B 0.855(18)
O5 H5A 0.829(19)
O5 H5B 0.83(2)
O5' H5C 0.82(2)
O5' H5D 0.82(2)
